data_7113010
loop_
_publ_author_name
'Kitagawa, Hakuba'
'Ozawa, Yoshiki'
'Toriumi, Koshiro'

_publ_section_title
;
 Flexibility of cubane-like Cu4I4 framework: temperature dependence of
 molecular structure and luminescence thermochromism of [Cu4I4(PPh3)4] in
 two polymorphic crystalline states.
;
_journal_issue 34
_journal_name_full 'Chemical communications (Cambridge, England)'
_journal_page_first 6302
_journal_page_last 6304
_journal_paper_doi 10.1039/c0cc01434f
_journal_volume 46
_journal_year 2010
_chemical_formula_moiety '((C6 H5)3 P) Cu I)4'
_chemical_formula_sum 'C72 H60 Cu4 I4 P4'
_chemical_formula_weight 1810.84
_chemical_name_systematic tetrakis(triphenylphosphane-\m~3~-iodo-copper(I))
_space_group_IT_number 14
_symmetry_cell_setting monoclinic
_symmetry_Int_Tables_number 14
_symmetry_space_group_name_Hall '-P 2yn'
_symmetry_space_group_name_H-M 'P 1 21/n 1'
_atom_sites_solution_hydrogens geom
_atom_sites_solution_primary direct
_atom_sites_solution_secondary difmap
_audit_creation_method SHELXL-97
_cell_angle_alpha 90.00
_cell_angle_beta 98.9690(10)
_cell_angle_gamma 90.00
_cell_formula_units_Z 4
_cell_length_a 13.5817(3)
_cell_length_b 27.1007(6)
_cell_length_c 19.4851(5)
_cell_measurement_temperature 350(1)
_cell_volume 7084.3(3)
_computing_cell_refinement 'Rapid-Auto (Rigaku Co. Ltd., 2006)'
_computing_data_collection 'Rapid-Auto (Rigaku Co. Ltd., 2006)'
_computing_data_reduction 'RAPID-AUTO (Rigaku Co. Ltd., 2006), SORTAV (Blessing, 1995)'
_computing_structure_refinement 'SHELXL-97 (Sheldrick, 1997)'
_computing_structure_solution 'SHELXS-86 (Sheldrick, 1986)'
_diffrn_ambient_temperature 350(1)
_diffrn_detector_area_resol_mean 10
_diffrn_measured_fraction_theta_full 0.998
_diffrn_measured_fraction_theta_max 0.998
_diffrn_measurement_device_type 'Rigaku R-AXIS RAPID-F'
_diffrn_measurement_method '\w axis oscillation'
_diffrn_radiation_monochromator graphite
_diffrn_radiation_probe x-ray
_diffrn_radiation_type MoK\a
_diffrn_radiation_wavelength 0.71073
_diffrn_reflns_av_R_equivalents 0.0676
_diffrn_reflns_av_sigmaI/netI 0.0591
_diffrn_reflns_limit_h_max 19
_diffrn_reflns_limit_h_min -19
_diffrn_reflns_limit_k_max 38
_diffrn_reflns_limit_k_min -38
_diffrn_reflns_limit_l_max 27
_diffrn_reflns_limit_l_min -27
_diffrn_reflns_number 83348
_diffrn_reflns_theta_full 30.00
_diffrn_reflns_theta_max 30.00
_diffrn_reflns_theta_min 3.00
_diffrn_source 'normal focus sealed tube'
_diffrn_source_type 'Rigaku R-AXIS'
_exptl_absorpt_coefficient_mu 3.057
_exptl_absorpt_correction_T_max 0.8470
_exptl_absorpt_correction_T_min 0.7252
_exptl_absorpt_correction_type empirical
_exptl_absorpt_process_details 'ABSCOR (Higashi, Rigaku Co.Ltd., 1995)'
_exptl_crystal_colour colorless
_exptl_crystal_density_diffrn 1.698
_exptl_crystal_density_method 'not measured'
_exptl_crystal_description prism
_exptl_crystal_F_000 3520
_exptl_crystal_recrystallization_method chloroform/ether
_exptl_crystal_size_max 0.20
_exptl_crystal_size_mid 0.18
_exptl_crystal_size_min 0.10
_refine_diff_density_max 1.186
_refine_diff_density_min -1.839
_refine_diff_density_rms 0.144
_refine_ls_extinction_method none
_refine_ls_goodness_of_fit_ref 1.080
_refine_ls_hydrogen_treatment constr
_refine_ls_matrix_type full
_refine_ls_number_parameters 757
_refine_ls_number_reflns 20606
_refine_ls_number_restraints 0
_refine_ls_restrained_S_all 1.080
_refine_ls_R_factor_all 0.1293
_refine_ls_R_factor_gt 0.0425
_refine_ls_shift/su_max 0.003
_refine_ls_shift/su_mean 0.000
_refine_ls_structure_factor_coef Fsqd
_refine_ls_weighting_details 'calc w=1/[\s^2^(Fo^2^)+(0.0414P)^2^+12.8211P] where P=(Fo^2^+2Fc^2^)/3'
_refine_ls_weighting_scheme calc
_refine_ls_wR_factor_gt 0.0866
_refine_ls_wR_factor_ref 0.1420
_reflns_number_gt 9391
_reflns_number_total 20606
_reflns_threshold_expression >2sigma(I)
_cod_data_source_file c0cc01434f.txt
_cod_data_source_block cuipph_mono_350k
_cod_original_sg_symbol_H-M 'P 21/n'
_cod_database_code 7113010

loop_
_symmetry_equiv_pos_as_xyz
'x, y, z'
'-x+1/2, y+1/2, -z+1/2'
'-x, -y, -z'
'x-1/2, -y-1/2, z-1/2'

loop_
_atom_site_label
_atom_site_type_symbol
_atom_site_fract_x
_atom_site_fract_y
_atom_site_fract_z
_atom_site_U_iso_or_equiv
_atom_site_adp_type
_atom_site_occupancy
_atom_site_symmetry_multiplicity
_atom_site_calc_flag
_atom_site_refinement_flags
I4 I 0.47852(3) -0.198756(15) 0.34610(2) 0.06057(11) Uani 1 1 d .
I3 I 0.17067(3) -0.190520(16) 0.22348(3) 0.06887(13) Uani 1 1 d .
I2 I 0.42696(3) -0.138666(15) 0.13493(2) 0.06223(12) Uani 1 1 d .
I1 I 0.32200(3) -0.063167(14) 0.31595(2) 0.06355(12) Uani 1 1 d .
Cu1 Cu 0.36321(6) -0.20660(3) 0.22273(5) 0.0707(2) Uani 1 1 d .
Cu4 Cu 0.29447(6) -0.16065(3) 0.33974(5) 0.0751(2) Uani 1 1 d .
Cu2 Cu 0.47040(6) -0.11447(3) 0.27007(5) 0.0678(2) Uani 1 1 d .
Cu3 Cu 0.27253(6) -0.10958(3) 0.19430(5) 0.0729(2) Uani 1 1 d .
P1 P 0.39390(11) -0.28146(6) 0.18011(9) 0.0566(4) Uani 1 1 d .
P4 P 0.24338(13) -0.17577(6) 0.44269(10) 0.0664(4) Uani 1 1 d .
P2 P 0.61374(11) -0.07070(6) 0.28778(9) 0.0575(4) Uani 1 1 d .
P3 P 0.17135(12) -0.06467(6) 0.11532(9) 0.0636(4) Uani 1 1 d .
C10 C 0.2471(7) -0.4154(4) 0.2673(6) 0.110(3) Uani 1 1 d .
H10 H 0.2187 -0.4425 0.2861 0.132 Uiso 1 1 calc R
C58 C 0.0770(9) -0.3227(4) 0.4585(7) 0.130(4) Uani 1 1 d .
H58 H 0.0423 -0.3520 0.4611 0.156 Uiso 1 1 calc R
C9 C 0.2736(7) -0.4183(3) 0.2032(6) 0.116(3) Uani 1 1 d .
H9 H 0.2624 -0.4473 0.1777 0.140 Uiso 1 1 calc R
C57 C 0.1171(8) -0.2999(4) 0.5163(7) 0.126(4) Uani 1 1 d .
H57 H 0.1100 -0.3133 0.5592 0.152 Uiso 1 1 calc R
C11 C 0.2624(8) -0.3727(4) 0.3041(6) 0.120(3) Uani 1 1 d .
H11 H 0.2439 -0.3706 0.3480 0.144 Uiso 1 1 calc R
C59 C 0.0861(12) -0.3036(4) 0.3955(7) 0.187(7) Uani 1 1 d .
H59 H 0.0564 -0.3192 0.3550 0.224 Uiso 1 1 calc R
C8 C 0.3169(6) -0.3786(3) 0.1759(4) 0.092(2) Uani 1 1 d .
H8 H 0.3354 -0.3812 0.1320 0.110 Uiso 1 1 calc R
C56 C 0.1704(7) -0.2556(3) 0.5131(5) 0.106(3) Uani 1 1 d .
H56 H 0.1977 -0.2401 0.5543 0.128 Uiso 1 1 calc R
C12 C 0.3053(6) -0.3322(3) 0.2766(4) 0.092(2) Uani 1 1 d .
H12 H 0.3149 -0.3031 0.3020 0.110 Uiso 1 1 calc R
C5 C 0.6646(6) -0.3507(4) 0.2329(8) 0.175(6) Uani 1 1 d .
H5 H 0.6878 -0.3820 0.2466 0.210 Uiso 1 1 calc R
C7 C 0.3336(4) -0.3350(2) 0.2124(4) 0.0623(15) Uani 1 1 d .
C60 C 0.1413(9) -0.2597(4) 0.3920(5) 0.147(5) Uani 1 1 d .
H60 H 0.1496 -0.2472 0.3488 0.176 Uiso 1 1 calc R
C6 C 0.5627(6) -0.3417(3) 0.2184(6) 0.121(4) Uani 1 1 d .
H6 H 0.5184 -0.3671 0.2232 0.146 Uiso 1 1 calc R
C55 C 0.1829(5) -0.2349(2) 0.4512(4) 0.0733(18) Uani 1 1 d .
C69 C 0.4800(9) -0.2126(6) 0.5901(8) 0.153(5) Uani 1 1 d .
H69 H 0.5150 -0.2412 0.6048 0.184 Uiso 1 1 calc R
C68 C 0.3985(6) -0.2157(4) 0.5376(6) 0.117(3) Uani 1 1 d .
H68 H 0.3800 -0.2461 0.5174 0.140 Uiso 1 1 calc R
C4 C 0.7303(6) -0.3137(4) 0.2272(6) 0.130(4) Uani 1 1 d .
H4 H 0.7986 -0.3195 0.2369 0.156 Uiso 1 1 calc R
C70 C 0.5092(11) -0.1699(8) 0.6197(8) 0.173(7) Uani 1 1 d .
H70 H 0.5620 -0.1686 0.6563 0.207 Uiso 1 1 calc R
C1 C 0.5266(4) -0.2966(2) 0.1974(3) 0.0614(15) Uani 1 1 d .
C67 C 0.3456(5) -0.1744(3) 0.5155(4) 0.0777(19) Uani 1 1 d .
C66 C 0.1347(8) -0.1285(3) 0.5358(6) 0.125(4) Uani 1 1 d .
H66 H 0.1720 -0.1470 0.5708 0.150 Uiso 1 1 calc R
C13 C 0.3557(4) -0.2854(2) 0.0873(3) 0.0626(15) Uani 1 1 d .
C18 C 0.2572(6) -0.2808(4) 0.0611(5) 0.107(3) Uani 1 1 d .
H18 H 0.2118 -0.2767 0.0918 0.128 Uiso 1 1 calc R
C3 C 0.6961(5) -0.2691(3) 0.2075(5) 0.103(3) Uani 1 1 d .
H3 H 0.7408 -0.2436 0.2038 0.123 Uiso 1 1 calc R
C71 C 0.4608(12) -0.1284(6) 0.5959(7) 0.166(5) Uani 1 1 d .
H71 H 0.4827 -0.0981 0.6151 0.199 Uiso 1 1 calc R
C65 C 0.0599(10) -0.0967(4) 0.5517(8) 0.168(6) Uani 1 1 d .
H65 H 0.0484 -0.0938 0.5973 0.202 Uiso 1 1 calc R
C17 C 0.2224(7) -0.2818(4) -0.0080(5) 0.119(3) Uani 1 1 d .
H17 H 0.1542 -0.2792 -0.0232 0.143 Uiso 1 1 calc R
C14 C 0.4186(7) -0.2898(4) 0.0398(5) 0.121(3) Uani 1 1 d .
H14 H 0.4867 -0.2929 0.0550 0.145 Uiso 1 1 calc R
C2 C 0.5954(5) -0.2603(3) 0.1927(4) 0.083(2) Uani 1 1 d .
H2 H 0.5734 -0.2288 0.1790 0.100 Uiso 1 1 calc R
C72 C 0.3784(8) -0.1299(4) 0.5431(6) 0.127(3) Uani 1 1 d .
H72 H 0.3463 -0.1009 0.5268 0.152 Uiso 1 1 calc R
C61 C 0.1531(5) -0.1326(3) 0.4679(5) 0.078(2) Uani 1 1 d .
C15 C 0.3836(9) -0.2896(5) -0.0304(6) 0.163(5) Uani 1 1 d .
H15 H 0.4284 -0.2917 -0.0618 0.195 Uiso 1 1 calc R
C16 C 0.2842(9) -0.2864(4) -0.0545(5) 0.123(3) Uani 1 1 d .
H16 H 0.2601 -0.2875 -0.1018 0.147 Uiso 1 1 calc R
C64 C 0.0037(8) -0.0700(4) 0.5001(9) 0.146(5) Uani 1 1 d .
H64 H -0.0482 -0.0502 0.5102 0.175 Uiso 1 1 calc R
C62 C 0.0990(5) -0.1036(3) 0.4191(5) 0.097(3) Uani 1 1 d .
H62 H 0.1123 -0.1046 0.3737 0.116 Uiso 1 1 calc R
C63 C 0.0241(7) -0.0724(4) 0.4347(7) 0.131(4) Uani 1 1 d .
H63 H -0.0119 -0.0532 0.4000 0.158 Uiso 1 1 calc R
C33 C 0.8760(6) -0.1458(3) 0.2851(5) 0.096(3) Uani 1 1 d .
H33 H 0.9301 -0.1562 0.3171 0.115 Uiso 1 1 calc R
C23 C 0.6554(11) -0.0648(6) 0.4983(5) 0.186(7) Uani 1 1 d .
H23 H 0.6339 -0.0830 0.5336 0.224 Uiso 1 1 calc R
C52 C -0.0105(12) -0.1646(4) -0.0480(6) 0.141(5) Uani 1 1 d .
H52 H -0.0460 -0.1854 -0.0808 0.169 Uiso 1 1 calc R
C34 C 0.8721(6) -0.1566(3) 0.2165(6) 0.096(3) Uani 1 1 d .
H34 H 0.9238 -0.1741 0.2017 0.115 Uiso 1 1 calc R
C24 C 0.6246(8) -0.0771(4) 0.4295(5) 0.133(4) Uani 1 1 d .
H24 H 0.5806 -0.1033 0.4189 0.159 Uiso 1 1 calc R
C51 C -0.0599(8) -0.1356(4) -0.0077(6) 0.134(4) Uani 1 1 d .
H51 H -0.1291 -0.1367 -0.0128 0.160 Uiso 1 1 calc R
C53 C 0.0909(11) -0.1633(4) -0.0404(6) 0.152(5) Uani 1 1 d .
H53 H 0.1246 -0.1831 -0.0680 0.183 Uiso 1 1 calc R
C32 C 0.8002(5) -0.1197(2) 0.3073(4) 0.0774(19) Uani 1 1 d .
H32 H 0.8039 -0.1126 0.3543 0.093 Uiso 1 1 calc R
C35 C 0.7925(6) -0.1417(3) 0.1694(4) 0.086(2) Uani 1 1 d .
H35 H 0.7900 -0.1487 0.1224 0.103 Uiso 1 1 calc R
C54 C 0.1434(8) -0.1324(4) 0.0085(5) 0.124(4) Uani 1 1 d .
H54 H 0.2126 -0.1317 0.0136 0.148 Uiso 1 1 calc R
C22 C 0.7182(9) -0.0253(5) 0.5137(6) 0.140(4) Uani 1 1 d .
H22 H 0.7377 -0.0160 0.5597 0.168 Uiso 1 1 calc R
C31 C 0.7186(4) -0.1038(2) 0.2614(4) 0.0607(15) Uani 1 1 d .
C50 C -0.0068(6) -0.1042(3) 0.0412(5) 0.100(3) Uani 1 1 d .
H50 H -0.0409 -0.0842 0.0683 0.119 Uiso 1 1 calc R
C36 C 0.7152(5) -0.1161(3) 0.1922(4) 0.0745(18) Uani 1 1 d .
H36 H 0.6600 -0.1070 0.1602 0.089 Uiso 1 1 calc R
C49 C 0.0952(6) -0.1025(2) 0.0498(4) 0.0744(19) Uani 1 1 d .
C19 C 0.6568(5) -0.0522(2) 0.3777(4) 0.0658(16) Uani 1 1 d .
C42 C 0.0376(5) -0.0476(3) 0.2045(5) 0.092(2) Uani 1 1 d .
H42 H 0.0543 -0.0796 0.2191 0.110 Uiso 1 1 calc R
C41 C -0.0306(6) -0.0219(3) 0.2358(5) 0.106(3) Uani 1 1 d .
H41 H -0.0606 -0.0368 0.2702 0.127 Uiso 1 1 calc R
C21 C 0.7515(8) -0.0002(3) 0.4632(6) 0.115(3) Uani 1 1 d .
H21 H 0.7944 0.0264 0.4739 0.137 Uiso 1 1 calc R
C20 C 0.7220(6) -0.0137(3) 0.3952(4) 0.092(2) Uani 1 1 d .
H20 H 0.7467 0.0035 0.3602 0.110 Uiso 1 1 calc R
C37 C 0.0822(4) -0.0271(2) 0.1519(3) 0.0616(15) Uani 1 1 d .
C40 C -0.0543(6) 0.0256(3) 0.2163(5) 0.092(2) Uani 1 1 d .
H40 H -0.0990 0.0434 0.2382 0.110 Uiso 1 1 calc R
C25 C 0.6095(4) -0.0113(2) 0.2424(3) 0.0608(15) Uani 1 1 d .
C43 C 0.2334(5) -0.0217(2) 0.0645(4) 0.0661(16) Uani 1 1 d .
C38 C 0.0554(5) 0.0205(2) 0.1318(4) 0.0723(18) Uani 1 1 d .
H38 H 0.0830 0.0352 0.0961 0.087 Uiso 1 1 calc R
C39 C -0.0119(6) 0.0467(3) 0.1641(5) 0.090(2) Uani 1 1 d .
H39 H -0.0284 0.0789 0.1503 0.108 Uiso 1 1 calc R
C30 C 0.5356(5) 0.0216(3) 0.2515(4) 0.083(2) Uani 1 1 d .
H30 H 0.4880 0.0123 0.2786 0.099 Uiso 1 1 calc R
C44 C 0.3283(5) -0.0059(3) 0.0897(4) 0.0781(19) Uani 1 1 d .
H44 H 0.3592 -0.0170 0.1330 0.094 Uiso 1 1 calc R
C26 C 0.6769(5) 0.0034(3) 0.2007(4) 0.082(2) Uani 1 1 d .
H26 H 0.7277 -0.0180 0.1932 0.098 Uiso 1 1 calc R
C48 C 0.1897(6) -0.0046(3) -0.0008(4) 0.087(2) Uani 1 1 d .
H48 H 0.1262 -0.0154 -0.0195 0.104 Uiso 1 1 calc R
C45 C 0.3787(7) 0.0260(3) 0.0522(5) 0.106(3) Uani 1 1 d .
H45 H 0.4429 0.0363 0.0700 0.127 Uiso 1 1 calc R
C29 C 0.5296(6) 0.0680(3) 0.2217(5) 0.098(3) Uani 1 1 d .
H29 H 0.4796 0.0897 0.2297 0.117 Uiso 1 1 calc R
C27 C 0.6704(6) 0.0495(3) 0.1697(5) 0.096(2) Uani 1 1 d .
H27 H 0.7163 0.0585 0.1411 0.115 Uiso 1 1 calc R
C47 C 0.2382(7) 0.0276(4) -0.0374(5) 0.104(3) Uani 1 1 d .
H47 H 0.2070 0.0395 -0.0801 0.125 Uiso 1 1 calc R
C46 C 0.3332(8) 0.0424(4) -0.0114(5) 0.111(3) Uani 1 1 d .
H46 H 0.3669 0.0638 -0.0371 0.134 Uiso 1 1 calc R
C28 C 0.5978(6) 0.0817(3) 0.1805(5) 0.092(2) Uani 1 1 d .
H28 H 0.5944 0.1128 0.1600 0.110 Uiso 1 1 calc R

loop_
_atom_site_aniso_label
_atom_site_aniso_U_11
_atom_site_aniso_U_22
_atom_site_aniso_U_33
_atom_site_aniso_U_23
_atom_site_aniso_U_13
_atom_site_aniso_U_12
I4 0.0564(2) 0.0630(2) 0.0588(3) 0.00496(19) -0.00184(18) 0.00228(18)
I3 0.0496(2) 0.0688(3) 0.0848(3) -0.0011(2) -0.0002(2) -0.00317(18)
I2 0.0619(2) 0.0656(2) 0.0585(3) -0.00028(19) 0.00716(19) 0.00738(19)
I1 0.0658(2) 0.0533(2) 0.0728(3) -0.00464(19) 0.0146(2) 0.00156(18)
Cu1 0.0684(5) 0.0628(5) 0.0778(6) -0.0124(4) 0.0016(4) 0.0072(4)
Cu4 0.0734(5) 0.0754(5) 0.0785(6) 0.0054(4) 0.0177(4) -0.0022(4)
Cu2 0.0572(4) 0.0689(5) 0.0763(6) -0.0046(4) 0.0071(4) -0.0086(4)
Cu3 0.0640(5) 0.0778(5) 0.0733(6) 0.0085(4) -0.0002(4) 0.0144(4)
P1 0.0521(8) 0.0525(8) 0.0638(10) -0.0034(7) 0.0050(7) 0.0006(7)
P4 0.0662(10) 0.0600(9) 0.0765(12) 0.0009(8) 0.0224(9) -0.0012(8)
P2 0.0527(8) 0.0600(9) 0.0587(10) 0.0005(7) 0.0051(7) -0.0077(7)
P3 0.0588(9) 0.0638(9) 0.0638(11) 0.0053(8) -0.0038(8) 0.0101(8)
C10 0.091(6) 0.101(7) 0.133(9) 0.028(7) 0.007(6) -0.024(5)
C58 0.183(11) 0.083(6) 0.135(10) 0.009(7) 0.056(9) -0.041(7)
C9 0.124(8) 0.083(6) 0.138(9) -0.003(6) 0.005(7) -0.037(5)
C57 0.149(9) 0.105(7) 0.131(10) 0.025(7) 0.042(8) -0.032(7)
C11 0.126(8) 0.141(9) 0.100(8) 0.033(7) 0.036(6) -0.014(7)
C59 0.304(19) 0.123(9) 0.146(12) -0.036(8) 0.073(12) -0.116(11)
C8 0.118(6) 0.065(4) 0.093(6) -0.007(4) 0.017(5) -0.029(4)
C56 0.123(7) 0.105(6) 0.094(7) 0.008(5) 0.026(6) -0.022(6)
C12 0.097(6) 0.096(6) 0.086(6) 0.008(5) 0.022(5) -0.015(5)
C5 0.070(5) 0.112(7) 0.327(19) 0.107(10) -0.014(8) 0.004(5)
C7 0.052(3) 0.066(4) 0.069(4) 0.001(3) 0.007(3) 0.000(3)
C60 0.247(13) 0.111(7) 0.097(8) -0.025(6) 0.072(8) -0.089(8)
C6 0.063(4) 0.082(5) 0.212(11) 0.059(6) -0.003(6) 0.001(4)
C55 0.085(5) 0.067(4) 0.074(5) 0.006(4) 0.033(4) -0.006(4)
C69 0.089(8) 0.202(14) 0.161(13) 0.038(11) -0.003(8) 0.045(8)
C68 0.079(5) 0.126(8) 0.141(9) 0.017(7) 0.003(6) 0.023(5)
C4 0.058(4) 0.116(7) 0.207(12) 0.061(8) -0.009(6) 0.002(5)
C70 0.109(10) 0.29(2) 0.114(12) -0.023(14) -0.002(8) -0.001(13)
C1 0.055(3) 0.059(3) 0.067(4) 0.009(3) 0.002(3) 0.002(3)
C67 0.075(4) 0.091(5) 0.070(5) -0.003(4) 0.020(4) -0.001(4)
C66 0.154(9) 0.085(6) 0.160(10) 0.033(6) 0.099(8) 0.035(6)
C13 0.059(3) 0.059(3) 0.067(4) -0.001(3) 0.003(3) 0.005(3)
C18 0.071(5) 0.162(9) 0.080(6) -0.026(6) -0.007(4) 0.023(5)
C3 0.062(4) 0.087(5) 0.159(9) 0.031(6) 0.015(5) -0.007(4)
C71 0.165(13) 0.200(15) 0.121(11) -0.049(10) -0.009(10) -0.037(11)
C65 0.204(13) 0.112(8) 0.229(16) 0.031(9) 0.157(12) 0.049(9)
C17 0.098(6) 0.161(9) 0.084(7) -0.021(6) -0.032(5) 0.021(6)
C14 0.087(6) 0.203(11) 0.071(6) -0.012(6) 0.008(5) 0.017(6)
C2 0.059(4) 0.064(4) 0.126(7) 0.015(4) 0.009(4) 0.003(3)
C72 0.133(8) 0.132(9) 0.104(8) -0.022(7) -0.017(7) -0.006(7)
C61 0.067(4) 0.066(4) 0.109(6) 0.006(4) 0.036(4) -0.002(3)
C15 0.127(9) 0.295(18) 0.069(7) -0.029(9) 0.022(6) 0.007(10)
C16 0.153(10) 0.138(8) 0.067(6) -0.009(6) -0.016(7) 0.009(7)
C64 0.100(7) 0.101(8) 0.251(17) -0.013(10) 0.079(10) 0.023(6)
C62 0.066(4) 0.097(6) 0.122(8) -0.022(5) -0.002(5) 0.015(4)
C63 0.071(5) 0.121(8) 0.195(13) -0.027(8) -0.003(7) 0.024(5)
C33 0.067(5) 0.096(6) 0.120(8) 0.004(5) -0.002(5) 0.013(4)
C23 0.253(15) 0.246(15) 0.059(7) -0.017(8) 0.021(8) -0.128(13)
C52 0.208(14) 0.082(6) 0.110(9) -0.019(6) -0.043(9) -0.019(8)
C34 0.064(5) 0.079(5) 0.147(9) -0.013(5) 0.022(5) 0.000(4)
C24 0.180(10) 0.152(9) 0.067(6) -0.012(6) 0.021(6) -0.085(8)
C51 0.124(8) 0.123(8) 0.139(10) -0.004(8) -0.029(7) -0.048(7)
C53 0.192(13) 0.107(8) 0.133(10) -0.043(7) -0.052(9) 0.035(8)
C32 0.069(4) 0.074(4) 0.085(5) 0.007(4) -0.002(4) 0.000(4)
C35 0.081(5) 0.093(5) 0.089(6) -0.012(4) 0.029(4) -0.005(4)
C54 0.124(7) 0.124(8) 0.108(8) -0.030(6) -0.029(6) 0.042(6)
C22 0.180(11) 0.148(10) 0.084(8) -0.044(7) -0.002(7) -0.032(9)
C31 0.056(3) 0.057(3) 0.069(4) 0.004(3) 0.006(3) -0.009(3)
C50 0.087(5) 0.098(6) 0.105(7) -0.008(5) -0.013(5) -0.015(5)
C36 0.061(4) 0.085(5) 0.078(5) -0.001(4) 0.012(3) 0.004(3)
C49 0.088(5) 0.055(4) 0.074(5) 0.001(3) -0.008(4) 0.015(3)
C19 0.066(4) 0.064(4) 0.066(4) 0.002(3) 0.004(3) -0.009(3)
C42 0.074(4) 0.077(5) 0.129(7) 0.014(5) 0.031(5) 0.018(4)
C41 0.084(5) 0.110(7) 0.131(8) 0.025(6) 0.042(5) 0.021(5)
C21 0.142(8) 0.087(6) 0.098(7) -0.026(5) -0.033(6) -0.018(6)
C20 0.100(6) 0.078(5) 0.089(6) -0.003(4) -0.012(5) -0.022(4)
C37 0.050(3) 0.063(4) 0.069(4) 0.008(3) 0.000(3) 0.001(3)
C40 0.074(5) 0.094(6) 0.110(7) -0.014(5) 0.025(5) 0.016(4)
C25 0.055(3) 0.059(3) 0.068(4) -0.001(3) 0.008(3) -0.009(3)
C43 0.065(4) 0.067(4) 0.063(4) -0.006(3) 0.001(3) 0.009(3)
C38 0.082(4) 0.060(4) 0.075(5) 0.007(3) 0.011(4) 0.009(3)
C39 0.095(5) 0.063(4) 0.111(7) -0.006(4) 0.013(5) 0.023(4)
C30 0.071(4) 0.071(4) 0.108(6) 0.011(4) 0.022(4) 0.002(4)
C44 0.084(5) 0.076(4) 0.071(5) 0.001(4) 0.000(4) -0.007(4)
C26 0.081(5) 0.072(4) 0.096(6) 0.010(4) 0.023(4) 0.007(4)
C48 0.080(5) 0.114(6) 0.064(5) 0.012(4) 0.003(4) 0.005(4)
C45 0.108(6) 0.104(6) 0.102(7) 0.007(6) 0.006(6) -0.027(5)
C29 0.084(5) 0.068(5) 0.139(8) 0.007(5) 0.010(5) 0.006(4)
C27 0.099(6) 0.079(5) 0.111(7) 0.026(5) 0.020(5) -0.006(5)
C47 0.112(7) 0.129(7) 0.071(6) 0.028(5) 0.015(5) 0.000(6)
C46 0.132(8) 0.114(7) 0.093(7) 0.018(6) 0.033(6) -0.018(6)
C28 0.088(5) 0.069(5) 0.111(7) 0.019(4) -0.010(5) -0.009(4)

loop_
_atom_type_symbol
_atom_type_description
_atom_type_scat_dispersion_real
_atom_type_scat_dispersion_imag
_atom_type_scat_source
C C 0.0021 0.0016 'International Tables Vol C Tables 4.2.6.8 and 6.1.1.4'
H H 0.0000 0.0000 'International Tables Vol C Tables 4.2.6.8 and 6.1.1.4'
Cu Cu 0.2614 1.2674 'International Tables Vol C Tables 4.2.6.8 and 6.1.1.4'
I I -0.7268 1.8135 'International Tables Vol C Tables 4.2.6.8 and 6.1.1.4'
P P 0.0905 0.0944 'International Tables Vol C Tables 4.2.6.8 and 6.1.1.4'

loop_
_geom_angle_atom_site_label_1
_geom_angle_atom_site_label_2
_geom_angle_atom_site_label_3
_geom_angle
Cu1 I4 Cu4 65.03(3)
Cu1 I4 Cu2 66.85(3)
Cu4 I4 Cu2 72.15(3)
Cu1 I4 I1 74.499(19)
Cu4 I4 I1 38.60(2)
Cu2 I4 I1 38.605(18)
Cu1 I4 I2 36.55(2)
Cu4 I4 I2 78.61(2)
Cu2 I4 I2 35.665(19)
I1 I4 I2 62.885(10)
Cu1 I4 I3 32.408(19)
Cu4 I4 I3 34.31(2)
Cu2 I4 I3 73.283(19)
I1 I4 I3 58.505(9)
I2 I4 I3 58.789(10)
Cu1 I3 Cu3 66.09(3)
Cu1 I3 Cu4 64.69(3)
Cu3 I3 Cu4 70.36(3)
Cu1 I3 I1 74.04(2)
Cu3 I3 I1 37.21(2)
Cu4 I3 I1 38.28(2)
Cu1 I3 I2 36.97(2)
Cu3 I3 I2 35.578(19)
Cu4 I3 I2 78.80(2)
I1 I3 I2 62.879(10)
Cu1 I3 I4 32.57(2)
Cu3 I3 I4 71.764(19)
Cu4 I3 I4 33.804(19)
I1 I3 I4 57.864(9)
I2 I3 I4 59.376(9)
Cu3 I2 Cu2 64.56(3)
Cu3 I2 Cu1 65.29(3)
Cu2 I2 Cu1 66.13(3)
Cu3 I2 I3 36.09(2)
Cu2 I2 I3 75.957(19)
Cu1 I2 I3 35.559(18)
Cu3 I2 I4 73.96(2)
Cu2 I2 I4 36.077(19)
Cu1 I2 I4 35.345(19)
I3 I2 I4 61.835(10)
Cu3 I2 I1 32.72(2)
Cu2 I2 I1 33.784(18)
Cu1 I2 I1 69.320(19)
I3 I2 I1 57.662(9)
I4 I2 I1 57.047(9)
Cu3 I1 Cu2 64.14(3)
Cu3 I1 Cu4 70.84(3)
Cu2 I1 Cu4 71.76(3)
Cu3 I1 I4 76.50(2)
Cu2 I1 I4 38.657(19)
Cu4 I1 I4 38.129(19)
Cu3 I1 I3 37.63(2)
Cu2 I1 I3 77.294(19)
Cu4 I1 I3 38.40(2)
I4 I1 I3 63.631(10)
Cu3 I1 I2 32.614(19)
Cu2 I1 I2 33.45(2)
Cu4 I1 I2 76.14(2)
I4 I1 I2 60.068(9)
I3 I1 I2 59.459(10)
P1 Cu1 I3 112.87(5)
P1 Cu1 I4 106.71(5)
I3 Cu1 I4 115.02(3)
P1 Cu1 I2 106.24(5)
I3 Cu1 I2 107.47(3)
I4 Cu1 I2 108.10(3)
P1 Cu1 Cu4 141.47(6)
I3 Cu1 Cu4 58.86(3)
I4 Cu1 Cu4 57.90(3)
I2 Cu1 Cu4 112.11(3)
P1 Cu1 Cu3 146.81(6)
I3 Cu1 Cu3 57.74(2)
I4 Cu1 Cu3 105.69(3)
I2 Cu1 Cu3 56.09(2)
Cu4 Cu1 Cu3 65.25(3)
P1 Cu1 Cu2 139.67(5)
I3 Cu1 Cu2 107.25(3)
I4 Cu1 Cu2 57.39(2)
I2 Cu1 Cu2 56.04(2)
Cu4 Cu1 Cu2 66.00(3)
Cu3 Cu1 Cu2 58.17(3)
P4 Cu4 I4 107.53(6)
P4 Cu4 I1 113.40(6)
I4 Cu4 I1 103.27(3)
P4 Cu4 I3 116.68(6)
I4 Cu4 I3 111.88(3)
I1 Cu4 I3 103.32(3)
P4 Cu4 Cu1 143.80(6)
I4 Cu4 Cu1 57.07(3)
I1 Cu4 Cu1 102.43(3)
I3 Cu4 Cu1 56.45(3)
P4 Cu4 Cu3 152.37(6)
I4 Cu4 Cu3 99.69(3)
I1 Cu4 Cu3 53.93(2)
I3 Cu4 Cu3 54.46(3)
Cu1 Cu4 Cu3 58.01(3)
P4 Cu4 Cu2 143.58(6)
I4 Cu4 Cu2 54.30(2)
I1 Cu4 Cu2 54.04(2)
I3 Cu4 Cu2 99.74(3)
Cu1 Cu4 Cu2 58.29(3)
Cu3 Cu4 Cu2 53.92(3)
P2 Cu2 I2 109.26(5)
P2 Cu2 I1 110.32(5)
I2 Cu2 I1 112.77(3)
P2 Cu2 I4 113.42(5)
I2 Cu2 I4 108.26(3)
I1 Cu2 I4 102.74(3)
P2 Cu2 Cu3 140.55(6)
I2 Cu2 Cu3 57.36(3)
I1 Cu2 Cu3 57.30(3)
I4 Cu2 Cu3 106.00(3)
P2 Cu2 Cu1 149.24(6)
I2 Cu2 Cu1 57.83(3)
I1 Cu2 Cu1 100.39(3)
I4 Cu2 Cu1 55.76(2)
Cu3 Cu2 Cu1 60.14(3)
P2 Cu2 Cu4 145.83(6)
I2 Cu2 Cu4 104.90(3)
I1 Cu2 Cu4 54.20(2)
I4 Cu2 Cu4 53.55(2)
Cu3 Cu2 Cu4 62.03(3)
Cu1 Cu2 Cu4 55.71(3)
P3 Cu3 I2 107.48(6)
P3 Cu3 I1 113.16(6)
I2 Cu3 I1 114.67(3)
P3 Cu3 I3 107.73(5)
I2 Cu3 I3 108.33(3)
I1 Cu3 I3 105.16(3)
P3 Cu3 Cu2 143.26(6)
I2 Cu3 Cu2 58.07(2)
I1 Cu3 Cu2 58.56(3)
I3 Cu3 Cu2 108.94(3)
P3 Cu3 Cu1 144.12(6)
I2 Cu3 Cu1 58.62(3)
I1 Cu3 Cu1 102.42(3)
I3 Cu3 Cu1 56.18(2)
Cu2 Cu3 Cu1 61.69(3)
P3 Cu3 Cu4 145.08(6)
I2 Cu3 Cu4 106.98(3)
I1 Cu3 Cu4 55.22(2)
I3 Cu3 Cu4 55.19(2)
Cu2 Cu3 Cu4 64.05(3)
Cu1 Cu3 Cu4 56.74(3)
C13 P1 C7 102.9(3)
C13 P1 C1 107.0(3)
C7 P1 C1 103.9(3)
C13 P1 Cu1 112.4(2)
C7 P1 Cu1 118.0(2)
C1 P1 Cu1 111.6(2)
C61 P4 C55 102.1(3)
C61 P4 C67 103.9(4)
C55 P4 C67 104.3(4)
C61 P4 Cu4 115.9(3)
C55 P4 Cu4 116.5(2)
C67 P4 Cu4 112.6(2)
C31 P2 C19 104.9(3)
C31 P2 C25 105.2(3)
C19 P2 C25 101.7(3)
C31 P2 Cu2 113.03(19)
C19 P2 Cu2 115.4(2)
C25 P2 Cu2 115.2(2)
C37 P3 C43 104.5(3)
C37 P3 C49 104.5(3)
C43 P3 C49 103.8(3)
C37 P3 Cu3 114.1(2)
C43 P3 Cu3 115.6(2)
C49 P3 Cu3 113.1(2)
C9 C10 C11 119.6(9)
C57 C58 C59 120.6(10)
C10 C9 C8 120.3(9)
C58 C57 C56 120.4(10)
C10 C11 C12 120.5(10)
C58 C59 C60 119.2(11)
C9 C8 C7 121.2(8)
C55 C56 C57 121.7(9)
C7 C12 C11 120.3(9)
C4 C5 C6 120.0(8)
C12 C7 C8 118.1(7)
C12 C7 P1 118.5(6)
C8 C7 P1 123.4(6)
C55 C60 C59 121.5(10)
C1 C6 C5 121.4(8)
C56 C55 C60 116.5(7)
C56 C55 P4 124.3(6)
C60 C55 P4 119.0(6)
C70 C69 C68 121.6(14)
C67 C68 C69 120.2(11)
C3 C4 C5 119.3(8)
C69 C70 C71 118.8(16)
C6 C1 C2 116.6(6)
C6 C1 P1 123.9(5)
C2 C1 P1 119.4(5)
C68 C67 C72 118.5(9)
C68 C67 P4 121.9(7)
C72 C67 P4 119.1(7)
C61 C66 C65 120.2(10)
C14 C13 C18 115.9(7)
C14 C13 P1 125.0(6)
C18 C13 P1 118.9(6)
C17 C18 C13 122.8(9)
C4 C3 C2 120.8(7)
C70 C71 C72 121.4(15)
C64 C65 C66 120.1(12)
C16 C17 C18 121.2(9)
C13 C14 C15 121.3(9)
C1 C2 C3 121.9(7)
C67 C72 C71 119.3(11)
C62 C61 C66 117.6(8)
C62 C61 P4 119.9(7)
C66 C61 P4 122.5(7)
C16 C15 C14 120.9(10)
C17 C16 C15 117.9(9)
C63 C64 C65 119.7(10)
C61 C62 C63 122.2(10)
C64 C63 C62 120.1(12)
C34 C33 C32 120.2(8)
C22 C23 C24 119.0(10)
C51 C52 C53 120.2(11)
C33 C34 C35 120.2(8)
C19 C24 C23 121.5(9)
C52 C51 C50 120.0(11)
C52 C53 C54 119.7(12)
C33 C32 C31 121.5(8)
C34 C35 C36 119.4(8)
C49 C54 C53 121.3(11)
C21 C22 C23 120.5(10)
C32 C31 C36 117.2(6)
C32 C31 P2 123.7(6)
C36 C31 P2 119.0(5)
C49 C50 C51 120.6(10)
C31 C36 C35 121.4(7)
C50 C49 C54 118.2(8)
C50 C49 P3 123.7(6)
C54 C49 P3 118.0(6)
C24 C19 C20 117.8(7)
C24 C19 P2 119.4(6)
C20 C19 P2 122.8(6)
C41 C42 C37 121.9(7)
C40 C41 C42 120.0(8)
C22 C21 C20 119.7(9)
C21 C20 C19 121.3(8)
C38 C37 C42 117.2(6)
C38 C37 P3 125.3(5)
C42 C37 P3 117.6(5)
C41 C40 C39 119.5(7)
C30 C25 C26 117.1(6)
C30 C25 P2 118.4(5)
C26 C25 P2 124.4(5)
C44 C43 C48 117.7(7)
C44 C43 P3 119.5(5)
C48 C43 P3 122.8(5)
C37 C38 C39 121.0(7)
C40 C39 C38 120.4(7)
C25 C30 C29 122.2(7)
C43 C44 C45 121.3(8)
C25 C26 C27 121.1(7)
C47 C48 C43 121.3(8)
C46 C45 C44 119.5(8)
C28 C29 C30 119.5(8)
C28 C27 C26 120.7(8)
C48 C47 C46 119.9(8)
C45 C46 C47 120.3(8)
C27 C28 C29 119.5(7)

loop_
_geom_bond_atom_site_label_1
_geom_bond_atom_site_label_2
_geom_bond_distance
I4 Cu1 2.6650(9)
I4 Cu4 2.6897(9)
I4 Cu2 2.7153(9)
I4 I1 4.2399(6)
I4 I2 4.3789(6)
I4 I3 4.4861(6)
I3 Cu1 2.6533(9)
I3 Cu3 2.7007(10)
I3 Cu4 2.7252(10)
I3 I1 4.2694(6)
I3 I2 4.3521(6)
I2 Cu3 2.6675(9)
I2 Cu2 2.6884(10)
I2 Cu1 2.7438(10)
I2 I1 4.4975(6)
I1 Cu3 2.6750(10)
I1 Cu2 2.7122(9)
I1 Cu4 2.7180(9)
Cu1 P1 2.2555(17)
Cu1 Cu4 2.8784(12)
Cu1 Cu3 2.9197(11)
Cu1 Cu2 2.9640(11)
Cu4 P4 2.260(2)
Cu4 Cu3 3.1260(13)
Cu4 Cu2 3.1827(11)
Cu2 P2 2.2599(16)
Cu2 Cu3 2.8604(11)
Cu3 P3 2.2535(18)
P1 C13 1.805(7)
P1 C7 1.825(6)
P1 C1 1.827(6)
P4 C61 1.818(7)
P4 C55 1.819(7)
P4 C67 1.824(8)
P2 C31 1.823(6)
P2 C19 1.828(7)
P2 C25 1.833(6)
P3 C37 1.810(6)
P3 C43 1.818(7)
P3 C49 1.827(7)
C10 C9 1.355(13)
C10 C11 1.361(13)
C58 C57 1.325(14)
C58 C59 1.356(15)
C9 C8 1.373(11)
C57 C56 1.408(12)
C11 C12 1.388(11)
C59 C60 1.414(12)
C8 C7 1.381(9)
C56 C55 1.366(10)
C12 C7 1.368(10)
C5 C4 1.358(12)
C5 C6 1.390(11)
C60 C55 1.379(11)
C6 C1 1.357(9)
C69 C70 1.327(18)
C69 C68 1.387(15)
C68 C67 1.364(11)
C4 C3 1.329(11)
C70 C71 1.348(19)
C1 C2 1.371(8)
C67 C72 1.367(12)
C66 C61 1.388(12)
C66 C65 1.403(12)
C13 C14 1.360(10)
C13 C18 1.362(9)
C18 C17 1.354(12)
C3 C2 1.373(9)
C71 C72 1.399(16)
C65 C64 1.371(18)
C17 C16 1.333(13)
C14 C15 1.376(13)
C61 C62 1.357(11)
C15 C16 1.361(14)
C64 C63 1.346(16)
C62 C63 1.392(12)
C33 C34 1.361(12)
C33 C32 1.373(10)
C23 C22 1.372(14)
C23 C24 1.381(13)
C52 C51 1.360(15)
C52 C53 1.362(16)
C34 C35 1.365(11)
C24 C19 1.344(10)
C51 C50 1.391(12)
C53 C54 1.380(13)
C32 C31 1.381(9)
C35 C36 1.388(9)
C54 C49 1.376(11)
C22 C21 1.332(13)
C31 C36 1.383(9)
C50 C49 1.371(10)
C19 C20 1.378(9)
C42 C41 1.375(10)
C42 C37 1.386(9)
C41 C40 1.366(11)
C21 C20 1.373(11)
C37 C38 1.382(8)
C40 C39 1.370(11)
C25 C30 1.374(9)
C25 C26 1.375(9)
C43 C44 1.375(9)
C43 C48 1.396(9)
C38 C39 1.384(9)
C30 C29 1.383(10)
C44 C45 1.381(10)
C26 C27 1.387(10)
C48 C47 1.361(11)
C45 C46 1.371(12)
C29 C28 1.369(11)
C27 C28 1.357(11)
C47 C46 1.371(12)
